data_7201239
loop_
_publ_author_name
'Zorina, Leokadiya'
'Simonov, Sergey'
'M\'ezi\`ere, C\'ecile'
'Canadell, Enric'
'Suh, Steve'
'Brown, Stuart E.'
'Foury-Leylekian, Pascale'
'Fertey, Pierre'
'Pouget, Jean-Paul'
'Batail, Patrick'

_publ_section_title
;
 Charge ordering, symmetry and electronic structure issues and Wigner
 crystal structure of the quarter-filled band Mott insulators and high
 pressure metals \d-(EDT-TTF-CONMe2)2X, X = Br and AsF6
;
_journal_issue 38
_journal_name_full 'Journal of Materials Chemistry'
_journal_page_first 6980
_journal_paper_doi 10.1039/b906287d
_journal_volume 19
_journal_year 2009
_chemical_compound_source 'synthesis as described'
_chemical_formula_moiety '2(C11 H11 N O S6), Br'
_chemical_formula_sum 'C22 H22 Br N2 O2 S12'
_chemical_formula_weight 811.05
_chemical_name_systematic
;
?
;
_space_group_IT_number 34
_symmetry_cell_setting orthorhombic
_symmetry_Int_Tables_number 34
_symmetry_space_group_name_Hall 'P -2n 2'
_symmetry_space_group_name_H-M 'P 2 n n'
_atom_sites_solution_hydrogens geom
_atom_sites_solution_primary direct
_atom_sites_solution_secondary difmap
_audit_creation_method
;
CrysAlis RED (Oxford Diffraction Ltd.),
SHELXL-97 and WinGX routine-INITIALISE
;
_cell_angle_alpha 90.00
_cell_angle_beta 90.00
_cell_angle_gamma 90.00
_cell_formula_units_Z 4
_cell_length_a 7.1126(5)
_cell_length_b 13.0250(7)
_cell_length_c 32.7590(13)
_cell_measurement_reflns_used 59837
_cell_measurement_temperature 293(2)
_cell_measurement_theta_max 44.50
_cell_measurement_theta_min 3.02
_cell_volume 3034.8(3)
_computing_cell_refinement 'CrysAlis RED, Oxford Diffraction Ltd.'
_computing_data_collection 'CrysAlis CCD, Oxford Diffraction Ltd.'
_computing_data_reduction 'CrysAlis RED, Oxford Diffraction Ltd.'
_computing_molecular_graphics 'DIAMOND 3.1 (Crystal Impact GbR 2005)'
_computing_publication_material 'WinGX publication routines (Farrugia, 1999)'
_computing_structure_refinement 'SHELXL-97 (Sheldrick, 1997)'
_computing_structure_solution 'Direct methods (Sir92,Altomare et al.,1993)'
_diffrn_ambient_temperature 293(2)
_diffrn_measured_fraction_theta_full 0.991
_diffrn_measured_fraction_theta_max 0.991
_diffrn_measurement_device '\k-geometry diffractometer'
_diffrn_measurement_device_type 'Newport 4-circles dirractometer'
_diffrn_measurement_method 'combined \f and \w-scans'
_diffrn_radiation_detector 'Oxford Diffraction 2D CCD Ruby detector'
_diffrn_radiation_monochromator graphite
_diffrn_radiation_probe x-ray
_diffrn_radiation_source 'Cristal beamline, SOLEIL'
_diffrn_radiation_type synchrotron
_diffrn_radiation_wavelength 0.92072
_diffrn_reflns_av_R_equivalents 0.0773
_diffrn_reflns_av_sigmaI/netI 0.0643
_diffrn_reflns_limit_h_max 11
_diffrn_reflns_limit_h_min -11
_diffrn_reflns_limit_k_max 20
_diffrn_reflns_limit_k_min -20
_diffrn_reflns_limit_l_max 52
_diffrn_reflns_limit_l_min -52
_diffrn_reflns_number 42335
_diffrn_reflns_theta_full 47.69
_diffrn_reflns_theta_max 47.69
_diffrn_reflns_theta_min 2.18
_diffrn_standards_decay_% 0
_exptl_absorpt_coefficient_mu 2.261
_exptl_absorpt_correction_T_max 0.918
_exptl_absorpt_correction_T_min 0.467
_exptl_absorpt_correction_type multi-scan
_exptl_absorpt_process_details
;
Scale3AbsPack program, CrysAlis RED, Oxford Diffraction Ltd.
;
_exptl_crystal_colour black
_exptl_crystal_density_diffrn 1.775
_exptl_crystal_density_method 'not measured'
_exptl_crystal_description prism
_exptl_crystal_F_000 1644
_exptl_crystal_size_max 0.31
_exptl_crystal_size_mid 0.27
_exptl_crystal_size_min 0.055
_refine_diff_density_max 0.868
_refine_diff_density_min -1.197
_refine_diff_density_rms 0.177
_refine_ls_abs_structure_details 'Flack H D (1983), Acta Cryst. A39, 876-881'
_refine_ls_abs_structure_Flack 0.39(5)
_refine_ls_extinction_method none
_refine_ls_goodness_of_fit_ref 1.006
_refine_ls_hydrogen_treatment constr
_refine_ls_matrix_type full
_refine_ls_number_parameters 356
_refine_ls_number_reflns 12895
_refine_ls_number_restraints 3
_refine_ls_restrained_S_all 1.009
_refine_ls_R_factor_all 0.0962
_refine_ls_R_factor_gt 0.0521
_refine_ls_shift/su_max 0.027
_refine_ls_shift/su_mean 0.005
_refine_ls_structure_factor_coef Fsqd
_refine_ls_weighting_details 'calc w=1/[\s^2^(Fo^2^)+(0.0791P)^2^+0.5750P] where P=(Fo^2^+2Fc^2^)/3'
_refine_ls_weighting_scheme calc
_refine_ls_wR_factor_gt 0.1418
_refine_ls_wR_factor_ref 0.1671
_reflns_number_gt 6858
_reflns_number_total 12895
_reflns_threshold_expression >2sigma(I)
_cod_data_source_file b906287d.txt
_cod_data_source_block delta-(EDT-TTF-CONMe2)2Br_(P2nn,RT)
_cod_original_sg_symbol_H-M P2nn
_cod_database_code 7201239

loop_
_symmetry_equiv_pos_as_xyz
'x, y, z'
'x+1/2, y+1/2, -z+1/2'
'x, -y, -z'
'x+1/2, -y+1/2, z+1/2'

loop_
_atom_site_label
_atom_site_type_symbol
_atom_site_fract_x
_atom_site_fract_y
_atom_site_fract_z
_atom_site_U_iso_or_equiv
_atom_site_adp_type
_atom_site_occupancy
_atom_site_symmetry_multiplicity
_atom_site_calc_flag
_atom_site_refinement_flags
_atom_site_disorder_assembly
_atom_site_disorder_group
Br1 Br 0.4999(2) 0.75054(2) 0.000231(9) 0.05860(13) Uani 1 1 d . . .
S1 S 0.50131(18) 0.47314(3) 0.784518(13) 0.04764(15) Uani 1 1 d . B .
S2 S 0.50009(17) 0.68839(3) 0.809815(12) 0.04158(13) Uani 1 1 d . . .
S3 S 0.49949(15) 0.54940(3) 0.688425(13) 0.04171(13) Uani 1 1 d . . .
S4 S 0.50279(19) 0.76318(3) 0.717172(13) 0.04993(16) Uani 1 1 d . . .
S5 S 0.5020(2) 0.38874(3) 0.867542(16) 0.0696(2) Uani 1 1 d . B .
S6 S 0.50129(15) 0.64652(3) 0.898516(12) 0.03738(12) Uani 1 1 d . . .
C1 C 0.5013(6) 0.60170(12) 0.76964(4) 0.0371(4) Uani 1 1 d . . .
C2 C 0.5041(7) 0.63176(13) 0.73007(5) 0.0397(5) Uani 1 1 d . . .
C3 C 0.5076(6) 0.49837(12) 0.83687(5) 0.0373(5) Uani 1 1 d . . .
C4 C 0.4994(6) 0.59854(12) 0.84866(4) 0.0345(4) Uani 1 1 d . B .
C5 C 0.5048(6) 0.64602(13) 0.65117(5) 0.0396(5) Uani 1 1 d . . .
C6 C 0.5019(7) 0.74135(14) 0.66522(5) 0.0500(6) Uani 1 1 d . . .
H6 H 0.4993 0.7964 0.6471 0.060 Uiso 1 1 calc R . .
C7 C 0.5692(4) 0.43984(17) 0.91641(7) 0.0481(6) Uani 1 1 d D . .
H7A H 0.5043 0.3978 0.9364 0.058 Uiso 1 1 calc R A 1
H7B H 0.7017 0.4238 0.9193 0.058 Uiso 1 1 calc R A 1
C8A C 0.5507(7) 0.5377(3) 0.92983(12) 0.0354(4) Uani 0.60 1 d PD B 1
H8A1 H 0.6666 0.5536 0.9441 0.042 Uiso 0.60 1 calc PR B 1
H8A2 H 0.4527 0.5361 0.9504 0.042 Uiso 0.60 1 calc PR B 1
C8B C 0.4463(10) 0.5228(4) 0.92582(18) 0.0354(4) Uani 0.40 1 d PD B 2
H8B1 H 0.4510 0.5352 0.9550 0.042 Uiso 0.40 1 calc PR B 2
H8B2 H 0.3188 0.5025 0.9191 0.042 Uiso 0.40 1 calc PR B 2
C9 C 0.4989(6) 0.59798(15) 0.60991(5) 0.0408(5) Uani 1 1 d . . .
O1 O 0.5055(5) 0.50334(11) 0.60873(4) 0.0502(4) Uani 1 1 d . . .
N1 N 0.5046(5) 0.65514(13) 0.57521(4) 0.0439(4) Uani 1 1 d . . .
C10 C 0.5055(8) 0.6050(2) 0.53510(6) 0.0616(7) Uani 1 1 d . . .
H10A H 0.4626 0.5355 0.5379 0.092 Uiso 1 1 calc R . .
H10B H 0.6309 0.6052 0.5243 0.092 Uiso 1 1 calc R . .
H10C H 0.4236 0.6415 0.5169 0.092 Uiso 1 1 calc R . .
C11 C 0.5081(14) 0.76553(18) 0.57397(8) 0.0848(12) Uani 1 1 d . . .
H11A H 0.3836 0.7916 0.5785 0.127 Uiso 1 1 calc R . .
H11B H 0.5523 0.7878 0.5477 0.127 Uiso 1 1 calc R . .
H11C H 0.5908 0.7908 0.5948 0.127 Uiso 1 1 calc R . .
S21 S 0.50128(18) 1.02637(3) 0.215542(13) 0.04780(15) Uani 1 1 d . D .
S22 S 0.50019(18) 0.81230(3) 0.190272(12) 0.04443(14) Uani 1 1 d . . .
S23 S 0.49900(14) 0.95038(3) 0.311458(12) 0.03765(12) Uani 1 1 d . . .
S24 S 0.5026(2) 0.73829(4) 0.282957(14) 0.05402(17) Uani 1 1 d . . .
S25 S 0.5027(2) 1.11141(3) 0.132200(15) 0.0693(2) Uani 1 1 d . D .
S26 S 0.50156(16) 0.85237(3) 0.101386(12) 0.04026(13) Uani 1 1 d . . .
C21 C 0.5001(6) 0.89973(13) 0.22984(5) 0.0390(5) Uani 1 1 d . . .
C22 C 0.5006(6) 0.86650(12) 0.27023(4) 0.0329(4) Uani 1 1 d . . .
C23 C 0.5075(7) 1.00324(14) 0.16297(5) 0.0432(5) Uani 1 1 d . . .
C24 C 0.5018(6) 0.90386(11) 0.15086(5) 0.0328(4) Uani 1 1 d . D .
C25 C 0.5018(5) 0.85373(12) 0.34883(4) 0.0314(4) Uani 1 1 d . . .
C26 C 0.5031(6) 0.75378(13) 0.33514(5) 0.0435(5) Uani 1 1 d . . .
H26 H 0.5043 0.6982 0.3530 0.052 Uiso 1 1 calc R . .
C27 C 0.5660(4) 1.05843(16) 0.08420(6) 0.0427(5) Uani 1 1 d D . .
H27A H 0.5498 1.1114 0.0637 0.051 Uiso 1 1 calc R C 1
H27B H 0.6989 1.0418 0.0851 0.051 Uiso 1 1 calc R C 1
C28A C 0.4701(9) 0.9721(3) 0.07127(14) 0.0354(4) Uani 0.50 1 d PD D 1
H28A H 0.5075 0.9579 0.0434 0.042 Uiso 0.50 1 calc PR D 1
H28B H 0.3370 0.9883 0.0709 0.042 Uiso 0.50 1 calc PR D 1
C28B C 0.5600(8) 0.9625(3) 0.07214(16) 0.0354(4) Uani 0.50 1 d PD D 2
H28C H 0.6837 0.9484 0.0610 0.042 Uiso 0.50 1 calc PR D 2
H28D H 0.4742 0.9617 0.0491 0.042 Uiso 0.50 1 calc PR D 2
C29 C 0.4980(6) 0.90154(12) 0.39051(5) 0.0340(4) Uani 1 1 d . . .
O21 O 0.5019(5) 0.99689(10) 0.39012(4) 0.0476(4) Uani 1 1 d . . .
N21 N 0.5016(5) 0.84598(14) 0.42414(5) 0.0493(4) Uani 1 1 d . . .
C30 C 0.5065(8) 0.8984(2) 0.46335(6) 0.0601(7) Uani 1 1 d . . .
H30A H 0.4658 0.9682 0.4599 0.090 Uiso 1 1 calc R . .
H30B H 0.6325 0.8977 0.4738 0.090 Uiso 1 1 calc R . .
H30C H 0.4244 0.8641 0.4822 0.090 Uiso 1 1 calc R . .
C31 C 0.5092(14) 0.73259(19) 0.42646(8) 0.0841(12) Uani 1 1 d . . .
H31A H 0.3865 0.7048 0.4212 0.126 Uiso 1 1 calc R . .
H31B H 0.5498 0.7123 0.4532 0.126 Uiso 1 1 calc R . .
H31C H 0.5962 0.7071 0.4065 0.126 Uiso 1 1 calc R . .

loop_
_atom_site_aniso_label
_atom_site_aniso_U_11
_atom_site_aniso_U_22
_atom_site_aniso_U_33
_atom_site_aniso_U_23
_atom_site_aniso_U_13
_atom_site_aniso_U_12
Br1 0.0993(3) 0.0459(2) 0.03058(18) -0.00114(14) 0.0006(2) -0.0001(2)
S1 0.0884(4) 0.0301(2) 0.0244(2) -0.00640(14) 0.0021(5) -0.0006(5)
S2 0.0773(4) 0.02484(17) 0.02261(19) -0.00326(13) 0.0028(4) 0.0001(5)
S3 0.0664(4) 0.0349(2) 0.02377(19) -0.00455(15) 0.0034(4) -0.0014(5)
S4 0.0960(5) 0.02958(19) 0.0242(2) -0.00565(15) 0.0012(5) -0.0026(5)
S5 0.1517(7) 0.02294(19) 0.0341(2) 0.00115(16) -0.0009(8) -0.0002(6)
S6 0.0624(3) 0.02855(18) 0.02117(17) -0.00273(13) 0.0007(4) -0.0004(3)
C1 0.0628(14) 0.0346(8) 0.0138(6) -0.0016(5) -0.0057(13) 0.0062(14)
C2 0.0627(14) 0.0330(7) 0.0234(7) 0.0008(6) -0.0105(14) -0.0013(16)
C3 0.0648(14) 0.0238(6) 0.0232(7) 0.0019(5) -0.0030(14) 0.0102(14)
C4 0.0498(12) 0.0349(8) 0.0188(6) -0.0064(5) 0.0031(14) 0.0101(14)
C5 0.0567(14) 0.0402(9) 0.0219(7) 0.0068(6) -0.0020(15) 0.0138(14)
C6 0.0864(18) 0.0379(9) 0.0257(8) -0.0039(6) -0.0087(18) 0.0103(19)
C7 0.0667(16) 0.0364(10) 0.0411(11) 0.0021(8) -0.0041(11) 0.0052(11)
C8A 0.0515(13) 0.0312(8) 0.0234(6) 0.0002(6) -0.0096(10) -0.0088(11)
C8B 0.0515(13) 0.0312(8) 0.0234(6) 0.0002(6) -0.0096(10) -0.0088(11)
C9 0.0477(13) 0.0542(10) 0.0205(7) -0.0139(7) 0.0072(14) -0.0027(17)
O1 0.0730(11) 0.0463(7) 0.0314(6) -0.0114(6) -0.0008(13) 0.0084(14)
N1 0.0628(12) 0.0500(9) 0.0188(6) 0.0020(6) 0.0025(13) 0.0119(16)
C10 0.0847(19) 0.0764(16) 0.0237(9) -0.0144(9) -0.0031(19) -0.017(2)
C11 0.167(4) 0.0480(12) 0.0390(12) 0.0136(10) -0.017(3) -0.004(3)
S21 0.0879(4) 0.0296(2) 0.0258(2) -0.00600(14) 0.0010(5) -0.0023(5)
S22 0.0826(4) 0.03100(19) 0.01967(18) -0.00099(14) -0.0002(4) -0.0020(5)
S23 0.0620(3) 0.02950(18) 0.02142(18) -0.00309(13) 0.0064(4) -0.0038(5)
S24 0.1004(5) 0.0351(2) 0.0266(2) -0.00527(16) 0.0061(5) 0.0080(5)
S25 0.1504(7) 0.0282(2) 0.0294(2) -0.00217(16) 0.0018(7) 0.0021(6)
S26 0.0708(4) 0.02842(18) 0.02154(18) -0.00218(14) 0.0051(4) -0.0054(4)
C21 0.0548(13) 0.0315(8) 0.0308(8) -0.0074(6) 0.0051(13) -0.0241(13)
C22 0.0451(11) 0.0345(7) 0.0193(6) -0.0076(5) 0.0017(13) -0.0004(14)
C23 0.0716(16) 0.0335(8) 0.0246(8) -0.0064(6) 0.0108(15) 0.0024(16)
C24 0.0525(13) 0.0225(6) 0.0235(7) 0.0023(5) 0.0079(15) 0.0060(13)
C25 0.0381(10) 0.0342(7) 0.0220(7) -0.0102(5) -0.0056(14) 0.0060(12)
C26 0.0734(16) 0.0329(8) 0.0242(7) 0.0024(6) 0.0079(16) 0.0182(16)
C27 0.0662(15) 0.0365(10) 0.0255(9) 0.0072(7) -0.0056(9) -0.0014(10)
C28A 0.0515(13) 0.0312(8) 0.0234(6) 0.0002(6) -0.0096(10) -0.0088(11)
C28B 0.0515(13) 0.0312(8) 0.0234(6) 0.0002(6) -0.0096(10) -0.0088(11)
C29 0.0415(11) 0.0350(7) 0.0256(7) 0.0053(6) 0.0041(13) 0.0058(14)
O21 0.0765(11) 0.0376(6) 0.0287(6) -0.0060(5) 0.0061(13) -0.0097(13)
N21 0.0690(12) 0.0529(9) 0.0259(7) -0.0052(7) -0.0041(15) 0.0067(17)
C30 0.0850(19) 0.0748(15) 0.0204(8) 0.0012(8) 0.0081(19) -0.007(2)
C31 0.163(4) 0.0532(13) 0.0362(11) 0.0056(10) -0.009(3) -0.016(3)

loop_
_atom_type_symbol
_atom_type_description
_atom_type_scat_dispersion_real
_atom_type_scat_dispersion_imag
_atom_type_scat_source
C C 0.0061 0.0029 'International Tables Vol C Tables 4.2.6.8 and 6.1.1.4'
Br Br -7.7429 0.5071 'International Tables Vol C Tables 4.2.6.8 and 6.1.1.4'
N N 0.0136 0.0059 'International Tables Vol C Tables 4.2.6.8 and 6.1.1.4'
O O 0.0191 0.0108 'International Tables Vol C Tables 4.2.6.8 and 6.1.1.4'
S S 0.1845 0.2085 'International Tables Vol C Tables 4.2.6.8 and 6.1.1.4'
H H 0.0000 0.0000 'International Tables Vol C Tables 4.2.6.8 and 6.1.1.4'

loop_
_geom_angle_atom_site_label_1
_geom_angle_atom_site_label_2
_geom_angle_atom_site_label_3
_geom_angle
_geom_angle_site_symmetry_1
_geom_angle_site_symmetry_3
_geom_angle_publ_flag
C1 S1 C3 95.39(7) . . ?
C4 S2 C1 96.77(8) . . ?
C2 S3 C5 95.92(8) . . ?
C6 S4 C2 94.38(8) . . ?
C3 S5 C7 101.74(10) . . ?
C4 S6 C8A 104.74(13) . . ?
C4 S6 C8B 97.82(18) . . ?
C2 C1 S2 122.57(13) . . ?
C2 C1 S1 123.04(12) . . ?
S2 C1 S1 114.39(8) . . ?
C1 C2 S3 124.98(13) . . ?
C1 C2 S4 120.67(13) . . ?
S3 C2 S4 114.30(9) . . ?
C4 C3 S5 128.25(13) . . ?
C4 C3 S1 117.23(12) . . ?
S5 C3 S1 114.24(9) . . ?
C3 C4 S2 116.08(12) . . ?
C3 C4 S6 127.37(13) . . ?
S2 C4 S6 116.45(9) . . ?
C6 C5 C9 135.12(17) . . ?
C6 C5 S3 115.49(14) . . ?
C9 C5 S3 109.23(13) . . ?
C5 C6 S4 119.83(15) . . ?
C5 C6 H6 120.1 . . ?
S4 C6 H6 120.1 . . ?
C8A C7 S5 127.7(2) . . ?
C8B C7 S5 108.1(3) . . ?
C8A C7 H7A 105.4 . . ?
C8B C7 H7A 89.4 . . ?
S5 C7 H7A 105.4 . . ?
C8A C7 H7B 105.4 . . ?
C8B C7 H7B 137.6 . . ?
S5 C7 H7B 105.4 . . ?
H7A C7 H7B 106.0 . . ?
C7 C8A S6 125.4(3) . . ?
C7 C8A H8A1 106.0 . . ?
S6 C8A H8A1 106.0 . . ?
C7 C8A H8A2 106.0 . . ?
S6 C8A H8A2 106.0 . . ?
H8A1 C8A H8A2 106.3 . . ?
C7 C8B S6 114.8(4) . . ?
C7 C8B H8B1 108.6 . . ?
S6 C8B H8B1 108.6 . . ?
C7 C8B H8B2 108.6 . . ?
S6 C8B H8B2 108.6 . . ?
H8B1 C8B H8B2 107.6 . . ?
O1 C9 N1 121.31(15) . . ?
O1 C9 C5 116.53(17) . . ?
N1 C9 C5 121.85(17) . . ?
C9 N1 C11 124.86(17) . . ?
C9 N1 C10 120.33(18) . . ?
C11 N1 C10 114.80(18) . . ?
N1 C10 H10A 109.5 . . ?
N1 C10 H10B 109.5 . . ?
H10A C10 H10B 109.5 . . ?
N1 C10 H10C 109.5 . . ?
H10A C10 H10C 109.5 . . ?
H10B C10 H10C 109.5 . . ?
N1 C11 H11A 109.5 . . ?
N1 C11 H11B 109.5 . . ?
H11A C11 H11B 109.5 . . ?
N1 C11 H11C 109.5 . . ?
H11A C11 H11C 109.5 . . ?
H11B C11 H11C 109.5 . . ?
C21 S21 C23 95.93(8) . . ?
C21 S22 C24 95.97(8) . . ?
C22 S23 C25 95.23(7) . . ?
C26 S24 C22 97.29(8) . . ?
C23 S25 C27 101.20(9) . . ?
C24 S26 C28B 100.93(17) . . ?
C24 S26 C28A 99.78(16) . . ?
C22 C21 S21 123.96(12) . . ?
C22 C21 S22 120.59(13) . . ?
S21 C21 S22 115.45(10) . . ?
C21 C22 S24 122.13(12) . . ?
C21 C22 S23 122.92(13) . . ?
S24 C22 S23 114.95(9) . . ?
C24 C23 S25 127.32(14) . . ?
C24 C23 S21 116.88(13) . . ?
S25 C23 S21 115.61(10) . . ?
C23 C24 S26 129.49(12) . . ?
C23 C24 S22 115.70(12) . . ?
S26 C24 S22 114.79(8) . . ?
C26 C25 C29 133.52(15) . . ?
C26 C25 S23 116.80(12) . . ?
C29 C25 S23 109.66(11) . . ?
C25 C26 S24 115.74(13) . . ?
C25 C26 H26 122.1 . . ?
S24 C26 H26 122.1 . . ?
C28B C27 S25 129.0(3) . . ?
C28A C27 S25 117.6(3) . . ?
C28B C27 H27A 117.7 . . ?
C28A C27 H27A 107.9 . . ?
S25 C27 H27A 107.9 . . ?
C28B C27 H27B 80.0 . . ?
C28A C27 H27B 107.9 . . ?
S25 C27 H27B 107.9 . . ?
H27A C27 H27B 107.2 . . ?
C27 C28A S26 117.4(3) . . ?
C27 C28A H28A 107.9 . . ?
S26 C28A H28A 107.9 . . ?
C27 C28A H28B 107.9 . . ?
S26 C28A H28B 107.9 . . ?
H28A C28A H28B 107.2 . . ?
C27 C28B S26 128.0(4) . . ?
C27 C28B H28C 105.3 . . ?
S26 C28B H28C 105.3 . . ?
C27 C28B H28D 105.3 . . ?
S26 C28B H28D 105.3 . . ?
H28C C28B H28D 106.0 . . ?
O21 C29 N21 123.84(17) . . ?
O21 C29 C25 113.90(14) . . ?
N21 C29 C25 122.14(15) . . ?
C29 N21 C30 118.70(18) . . ?
C29 N21 C31 126.27(17) . . ?
C30 N21 C31 114.98(18) . . ?
N21 C30 H30A 109.5 . . ?
N21 C30 H30B 109.5 . . ?
H30A C30 H30B 109.5 . . ?
N21 C30 H30C 109.5 . . ?
H30A C30 H30C 109.5 . . ?
H30B C30 H30C 109.5 . . ?
N21 C31 H31A 109.5 . . ?
N21 C31 H31B 109.5 . . ?
H31A C31 H31B 109.5 . . ?
N21 C31 H31C 109.5 . . ?
H31A C31 H31C 109.5 . . ?
H31B C31 H31C 109.5 . . ?

loop_
_geom_bond_atom_site_label_1
_geom_bond_atom_site_label_2
_geom_bond_distance
_geom_bond_site_symmetry_2
_geom_bond_publ_flag
S1 C1 1.7440(17) . ?
S1 C3 1.7467(16) . ?
S2 C4 1.7288(17) . ?
S2 C1 1.7341(15) . ?
S3 C2 1.7358(17) . ?
S3 C5 1.7535(17) . ?
S4 C6 1.7253(18) . ?
S4 C2 1.7632(17) . ?
S5 C3 1.7465(17) . ?
S5 C7 1.798(2) . ?
S6 C4 1.7488(15) . ?
S6 C8A 1.784(4) . ?
S6 C8B 1.884(6) . ?
C1 C2 1.354(2) . ?
C3 C4 1.362(2) . ?
C5 C6 1.324(2) . ?
C5 C9 1.490(2) . ?
C6 H6 0.9300 . ?
C7 C8A 1.355(4) . ?
C7 C8B 1.423(6) . ?
C7 H7A 0.9700 . ?
C7 H7B 0.9700 . ?
C8A H8A1 0.9700 . ?
C8A H8A2 0.9700 . ?
C8B H8B1 0.9700 . ?
C8B H8B2 0.9700 . ?
C9 O1 1.234(2) . ?
C9 N1 1.359(2) . ?
N1 C11 1.439(3) . ?
N1 C10 1.467(2) . ?
C10 H10A 0.9600 . ?
C10 H10B 0.9600 . ?
C10 H10C 0.9600 . ?
C11 H11A 0.9600 . ?
C11 H11B 0.9600 . ?
C11 H11C 0.9600 . ?
S21 C21 1.7147(18) . ?
S21 C23 1.7490(17) . ?
S22 C21 1.7253(16) . ?
S22 C24 1.7575(15) . ?
S23 C22 1.7372(14) . ?
S23 C25 1.7561(17) . ?
S24 C26 1.7213(17) . ?
S24 C22 1.7214(17) . ?
S25 C23 1.7326(19) . ?
S25 C27 1.775(2) . ?
S26 C24 1.7542(15) . ?
S26 C28B 1.774(5) . ?
S26 C28A 1.859(5) . ?
C21 C22 1.392(2) . ?
C23 C24 1.354(2) . ?
C25 C26 1.377(2) . ?
C25 C29 1.501(2) . ?
C26 H26 0.9300 . ?
C27 C28B 1.311(5) . ?
C27 C28A 1.382(4) . ?
C27 H27A 0.9700 . ?
C27 H27B 0.9700 . ?
C28A H28A 0.9700 . ?
C28A H28B 0.9700 . ?
C28B H28C 0.9700 . ?
C28B H28D 0.9700 . ?
C29 O21 1.242(2) . ?
C29 N21 1.318(2) . ?
N21 C30 1.455(2) . ?
N21 C31 1.480(3) . ?
C30 H30A 0.9600 . ?
C30 H30B 0.9600 . ?
C30 H30C 0.9600 . ?
C31 H31A 0.9600 . ?
C31 H31B 0.9600 . ?
C31 H31C 0.9600 . ?
